data_2211892
loop_
_publ_author_name
'Souza, M. V. N. de'
'Wardell, Solange M. S. V.'
'Wardell, James L.'
'Low, John N.'
'Glidewell, Christopher'

_publ_section_title
;
 <i>N</i>-(5-Chloro-2-nitrobenzoyl)-<i>N</i>'-isonicotinoylhydrazine: a
 three-dimensional framework containing four types of hydrogen bond
;
_journal_coeditor_code LH2269
_journal_issue 1
_journal_name_full 'Acta Crystallographica Section E'
_journal_page_first o230
_journal_page_last o232
_journal_paper_doi 10.1107/S1600536806052524
_journal_volume 63
_journal_year 2007
_chemical_formula_iupac 'C13 H9 Cl N4 O4'
_chemical_formula_moiety 'C13 H9 Cl N4 O4'
_chemical_formula_sum 'C13 H9 Cl N4 O4'
_chemical_formula_weight 320.69
_chemical_name_systematic
;
N-(5-Chloro-2-nitrobenzoyl)-N'-isonicotinoylhydrazine
;
_space_group_IT_number 43
_symmetry_cell_setting orthorhombic
_symmetry_space_group_name_Hall 'F 2 -2d'
_symmetry_space_group_name_H-M 'F d d 2'
_atom_sites_solution_hydrogens geom
_atom_sites_solution_primary direct
_atom_sites_solution_secondary difmap
_cell_angle_alpha 90.00
_cell_angle_beta 90.00
_cell_angle_gamma 90.00
_cell_formula_units_Z 32
_cell_length_a 67.786(4)
_cell_length_b 34.613(2)
_cell_length_c 4.6486(2)
_cell_measurement_reflns_used 3383
_cell_measurement_temperature 120(2)
_cell_measurement_theta_max 22.52
_cell_measurement_theta_min 2.97
_cell_volume 10906.9(10)
_computing_cell_refinement 'DENZO (Otwinowski & Minor, 1997) and COLLECT'
_computing_data_collection 'COLLECT (Nonius, 1999)'
_computing_data_reduction 'DENZO and COLLECT'
_computing_molecular_graphics 'PLATON (Spek, 2003)'
_computing_publication_material 'SHELXL97 and PRPKAPPA (Ferguson, 1999)'
_computing_structure_refinement 'OSCAIL and SHELXL97 (Sheldrick, 1997)'
_computing_structure_solution 'OSCAIL (McArdle, 2003) and SHELXS97 (Sheldrick, 1997)'
_diffrn_ambient_temperature 120(2)
_diffrn_detector_area_resol_mean 9.091
_diffrn_measured_fraction_theta_full 0.992
_diffrn_measured_fraction_theta_max 0.992
_diffrn_measurement_device_type 'Bruker Nonius KappaCCD area-detector'
_diffrn_measurement_method '\f and \w'
_diffrn_radiation_monochromator graphite
_diffrn_radiation_source 'Bruker Nonius FR591 rotating anode'
_diffrn_radiation_type 'Mo K\a'
_diffrn_radiation_wavelength 0.71073
_diffrn_reflns_av_R_equivalents 0.1043
_diffrn_reflns_av_sigmaI/netI 0.0855
_diffrn_reflns_limit_h_max 72
_diffrn_reflns_limit_h_min -72
_diffrn_reflns_limit_k_max 36
_diffrn_reflns_limit_k_min -29
_diffrn_reflns_limit_l_max 4
_diffrn_reflns_limit_l_min -4
_diffrn_reflns_number 16346
_diffrn_reflns_theta_full 22.52
_diffrn_reflns_theta_max 22.52
_diffrn_reflns_theta_min 2.97
_diffrn_standards_decay_% 0
_diffrn_standards_number 0
_exptl_absorpt_coefficient_mu 0.306
_exptl_absorpt_correction_T_max 0.994
_exptl_absorpt_correction_T_min 0.955
_exptl_absorpt_correction_type multi-scan
_exptl_absorpt_process_details '(SADABS; Sheldrick, 2003)'
_exptl_crystal_colour colourless
_exptl_crystal_density_diffrn 1.562
_exptl_crystal_density_method 'not measured'
_exptl_crystal_description needle
_exptl_crystal_F_000 5248
_exptl_crystal_size_max 0.20
_exptl_crystal_size_mid 0.04
_exptl_crystal_size_min 0.02
_refine_diff_density_max 0.219
_refine_diff_density_min -0.225
_refine_ls_abs_structure_details 'Flack (1983), with 1344 Friedel pairs'
_refine_ls_abs_structure_Flack 0.08(10)
_refine_ls_extinction_method none
_refine_ls_goodness_of_fit_ref 1.053
_refine_ls_hydrogen_treatment constr
_refine_ls_matrix_type full
_refine_ls_number_parameters 397
_refine_ls_number_reflns 3383
_refine_ls_number_restraints 1
_refine_ls_restrained_S_all 1.053
_refine_ls_R_factor_all 0.0773
_refine_ls_R_factor_gt 0.0507
_refine_ls_shift/su_max 0.001
_refine_ls_shift/su_mean 0.000
_refine_ls_structure_factor_coef Fsqd
_refine_ls_weighting_details 'w = 1/[\s^2^(Fo^2^)+(0.0289P)^2^+24.7113P] where P=(Fo^2^+2Fc^2^)/3'
_refine_ls_weighting_scheme calc
_refine_ls_wR_factor_gt 0.0920
_refine_ls_wR_factor_ref 0.1017
_reflns_number_gt 2656
_reflns_number_total 3383
_reflns_threshold_expression I>2\s(I)
_cod_data_source_file lh2269.cif
_cod_data_source_block I
_cod_database_code 2211892
_cod_database_fobs_code 2211892

loop_
_symmetry_equiv_pos_as_xyz
'x, y, z'
'-x, -y, z'
'-x+1/4, y+1/4, z+1/4'
'x+3/4, -y+3/4, z+1/4'
'x, y+1/2, z+1/2'
'-x, -y+1/2, z+1/2'
'-x+1/4, y+3/4, z+3/4'
'x+3/4, -y+5/4, z+3/4'
'x+1/2, y, z+1/2'
'-x+1/2, -y, z+1/2'
'-x+3/4, y+1/4, z+3/4'
'x+5/4, -y+3/4, z+3/4'
'x+1/2, y+1/2, z'
'-x+1/2, -y+1/2, z'
'-x+3/4, y+3/4, z+1/4'
'x+5/4, -y+5/4, z+1/4'

loop_
_atom_site_type_symbol
_atom_site_label
_atom_site_fract_x
_atom_site_fract_y
_atom_site_fract_z
_atom_site_U_iso_or_equiv
_atom_site_adp_type
_atom_site_calc_flag
_atom_site_refinement_flags
_atom_site_occupancy
N N11 0.32274(6) 0.54404(12) 0.6076(9) 0.0274(12) Uani d . 1
C C12 0.33700(8) 0.51929(15) 0.6811(13) 0.0301(14) Uani d . 1
C C13 0.33787(8) 0.48147(15) 0.5828(11) 0.0267(15) Uani d . 1
C C14 0.32318(8) 0.46834(15) 0.4031(11) 0.0232(13) Uani d . 1
C C15 0.30859(8) 0.49394(15) 0.3220(11) 0.0244(14) Uani d . 1
C C16 0.30883(8) 0.53063(15) 0.4320(12) 0.0271(14) Uani d . 1
C C17 0.32230(7) 0.42828(16) 0.2821(13) 0.0217(13) Uani d . 1
O O1 0.31415(5) 0.42119(10) 0.0530(8) 0.0289(9) Uani d . 1
N N17 0.33095(6) 0.40022(11) 0.4385(9) 0.0243(11) Uani d . 1
N N27 0.32920(6) 0.36286(11) 0.3350(9) 0.0278(11) Uani d . 1
C C27 0.32892(7) 0.33276(14) 0.5187(13) 0.0217(13) Uani d . 1
O O2 0.33100(6) 0.33659(10) 0.7804(8) 0.0321(10) Uani d . 1
C C21 0.32351(7) 0.29506(14) 0.3875(11) 0.0203(13) Uani d . 1
C C22 0.33456(7) 0.27172(14) 0.2074(11) 0.0218(13) Uani d . 1
N N22 0.35514(7) 0.28219(14) 0.1378(11) 0.0339(13) Uani d . 1
O O21 0.36322(5) 0.30690(11) 0.2866(9) 0.0383(10) Uani d . 1
O O22 0.36326(6) 0.26550(12) -0.0632(11) 0.0497(12) Uani d . 1
C C23 0.32756(8) 0.23772(16) 0.0876(12) 0.0303(15) Uani d . 1
C C24 0.30871(8) 0.22605(15) 0.1591(12) 0.0313(15) Uani d . 1
C C25 0.29757(7) 0.24784(16) 0.3449(12) 0.0266(14) Uani d . 1
Cl Cl25 0.27397(2) 0.23329(4) 0.4317(4) 0.0492(5) Uani d . 1
C C26 0.30482(8) 0.28213(15) 0.4576(12) 0.0262(14) Uani d . 1
N N31 0.36416(6) 0.40581(13) 0.8757(9) 0.0263(11) Uani d . 1
C C32 0.37569(8) 0.37612(15) 0.8074(12) 0.0279(14) Uani d . 1
C C33 0.39446(8) 0.37069(15) 0.9265(12) 0.0273(14) Uani d . 1
C C34 0.40144(7) 0.39704(15) 1.1202(12) 0.0215(13) Uani d . 1
C C35 0.38935(8) 0.42736(15) 1.1948(12) 0.0277(14) Uani d . 1
C C36 0.37124(8) 0.43104(16) 1.0637(12) 0.0291(14) Uani d . 1
C C37 0.42157(7) 0.39452(16) 1.2631(13) 0.0251(14) Uani d . 1
O O3 0.42663(5) 0.41836(11) 1.4393(9) 0.0355(10) Uani d . 1
N N37 0.43315(6) 0.36508(12) 1.1805(9) 0.0260(11) Uani d . 1
N N47 0.45204(6) 0.36366(11) 1.2963(10) 0.0233(11) Uani d . 1
C C47 0.46750(8) 0.36012(14) 1.1193(14) 0.0242(14) Uani d . 1
O O4 0.46603(5) 0.35841(10) 0.8564(8) 0.0332(10) Uani d . 1
C C41 0.48709(7) 0.35861(15) 1.2688(11) 0.0221(13) Uani d . 1
C C42 0.49991(8) 0.32735(16) 1.2428(11) 0.0274(14) Uani d . 1
N N42 0.49372(8) 0.29281(13) 1.0876(10) 0.0341(13) Uani d . 1
O O41 0.47619(6) 0.28373(10) 1.0942(8) 0.0366(10) Uani d . 1
O O42 0.50662(6) 0.27417(12) 0.9587(11) 0.0571(13) Uani d . 1
C C43 0.51840(8) 0.32683(18) 1.3700(12) 0.0380(16) Uani d . 1
C C44 0.52428(8) 0.35888(19) 1.5291(14) 0.0411(17) Uani d . 1
C C45 0.51170(8) 0.38943(16) 1.5572(11) 0.0314(15) Uani d . 1
Cl Cl45 0.51843(2) 0.42921(5) 1.7631(3) 0.0468(5) Uani d . 1
C C46 0.49313(7) 0.39002(15) 1.4267(11) 0.0240(13) Uani d . 1
H H12 0.3471 0.5280 0.8073 0.036 Uiso calc R 1
H H13 0.3484 0.4650 0.6384 0.032 Uiso calc R 1
H H15 0.2985 0.4862 0.1918 0.029 Uiso calc R 1
H H16 0.2984 0.5476 0.3797 0.033 Uiso calc R 1
H H17 0.3375 0.4015 0.6014 0.029 Uiso d R 1
H H27 0.3307 0.3562 0.1536 0.033 Uiso d R 1
H H23 0.3355 0.2229 -0.0397 0.036 Uiso calc R 1
H H24 0.3035 0.2029 0.0797 0.038 Uiso calc R 1
H H26 0.2968 0.2969 0.5846 0.031 Uiso calc R 1
H H32 0.3710 0.3578 0.6717 0.034 Uiso calc R 1
H H33 0.4022 0.3490 0.8733 0.033 Uiso calc R 1
H H35 0.3935 0.4456 1.3354 0.033 Uiso calc R 1
H H36 0.3634 0.4529 1.1105 0.035 Uiso calc R 1
H H37 0.4291 0.3472 1.0599 0.031 Uiso d R 1
H H47 0.4537 0.3648 1.4838 0.028 Uiso d R 1
H H43 0.5269 0.3051 1.3491 0.046 Uiso calc R 1
H H44 0.5369 0.3595 1.6173 0.049 Uiso calc R 1
H H46 0.4848 0.4119 1.4469 0.029 Uiso calc R 1

loop_
_atom_site_aniso_label
_atom_site_aniso_U_11
_atom_site_aniso_U_22
_atom_site_aniso_U_33
_atom_site_aniso_U_12
_atom_site_aniso_U_13
_atom_site_aniso_U_23
N11 0.027(3) 0.018(3) 0.038(3) 0.000(2) 0.007(2) 0.001(2)
C12 0.028(3) 0.027(3) 0.036(4) 0.005(3) -0.001(3) -0.002(3)
C13 0.034(4) 0.019(3) 0.028(4) 0.008(3) -0.006(3) -0.003(3)
C14 0.032(3) 0.023(3) 0.015(3) 0.002(3) 0.002(3) -0.006(3)
C15 0.020(3) 0.027(3) 0.027(3) 0.004(3) -0.005(3) -0.001(3)
C16 0.022(3) 0.026(4) 0.034(4) -0.002(3) -0.006(3) -0.003(3)
C17 0.017(3) 0.022(3) 0.025(3) -0.004(3) 0.005(3) -0.001(3)
O1 0.033(2) 0.023(2) 0.030(2) 0.0020(18) -0.011(2) -0.0064(18)
N17 0.041(3) 0.016(3) 0.016(2) 0.003(2) -0.005(2) -0.003(2)
N27 0.054(3) 0.011(3) 0.019(3) -0.002(2) 0.000(2) -0.006(2)
C27 0.026(3) 0.015(3) 0.025(4) -0.005(3) -0.001(3) -0.004(3)
O2 0.054(3) 0.025(2) 0.017(2) 0.001(2) -0.005(2) -0.0051(19)
C21 0.021(3) 0.021(3) 0.019(3) 0.001(3) -0.005(3) 0.004(3)
C22 0.021(3) 0.018(3) 0.026(3) 0.002(3) 0.003(3) 0.004(3)
N22 0.036(3) 0.023(3) 0.043(3) 0.001(3) 0.000(3) -0.003(3)
O21 0.035(2) 0.031(2) 0.049(3) -0.011(2) 0.004(2) -0.006(2)
O22 0.043(3) 0.042(3) 0.064(3) -0.001(2) 0.023(3) -0.020(3)
C23 0.032(4) 0.024(3) 0.034(4) 0.002(3) 0.006(3) -0.003(3)
C24 0.037(4) 0.020(3) 0.037(4) -0.008(3) -0.009(3) -0.002(3)
C25 0.018(3) 0.025(3) 0.037(4) 0.001(3) -0.002(3) 0.001(3)
Cl25 0.0278(8) 0.0388(9) 0.0809(13) -0.0087(7) 0.0070(9) 0.0028(9)
C26 0.034(4) 0.020(3) 0.025(3) 0.007(3) 0.007(3) -0.002(3)
N31 0.023(3) 0.027(3) 0.029(3) 0.001(2) -0.002(2) 0.003(2)
C32 0.025(3) 0.025(3) 0.033(4) 0.002(3) -0.010(3) -0.002(3)
C33 0.025(3) 0.020(3) 0.036(4) 0.002(3) -0.002(3) -0.001(3)
C34 0.019(3) 0.018(3) 0.027(3) 0.000(3) 0.001(3) -0.002(3)
C35 0.032(3) 0.023(3) 0.029(4) 0.001(3) 0.000(3) -0.001(3)
C36 0.027(3) 0.034(4) 0.026(3) 0.007(3) 0.003(3) -0.001(3)
C37 0.023(3) 0.024(4) 0.028(4) -0.001(3) 0.005(3) 0.005(3)
O3 0.031(2) 0.036(2) 0.040(2) 0.0066(19) -0.008(2) -0.019(2)
N37 0.021(3) 0.023(3) 0.034(3) 0.001(2) -0.008(3) -0.009(2)
N47 0.023(3) 0.026(3) 0.021(3) 0.004(2) -0.003(2) -0.003(2)
C47 0.032(4) 0.015(3) 0.026(4) 0.001(3) 0.001(3) -0.002(3)
O4 0.036(2) 0.037(3) 0.027(3) -0.0037(19) -0.003(2) 0.0007(19)
C41 0.025(3) 0.024(3) 0.017(3) 0.001(3) -0.002(3) 0.001(3)
C42 0.027(3) 0.027(3) 0.028(3) -0.004(3) 0.000(3) 0.001(3)
N42 0.037(3) 0.024(3) 0.042(3) 0.009(3) 0.002(3) 0.001(2)
O41 0.032(2) 0.030(2) 0.047(3) 0.002(2) -0.007(2) -0.003(2)
O42 0.054(3) 0.046(3) 0.071(3) 0.012(2) 0.019(3) -0.013(3)
C43 0.030(4) 0.043(4) 0.041(4) 0.009(3) -0.001(3) 0.008(3)
C44 0.019(3) 0.062(5) 0.042(4) -0.001(4) -0.009(3) 0.009(4)
C45 0.034(4) 0.037(4) 0.023(3) -0.013(3) -0.003(3) -0.002(3)
Cl45 0.0420(9) 0.0615(11) 0.0368(9) -0.0228(9) -0.0024(8) -0.0074(8)
C46 0.022(3) 0.026(3) 0.024(3) -0.005(3) 0.005(3) 0.006(3)

loop_
_atom_type_symbol
_atom_type_description
_atom_type_scat_dispersion_real
_atom_type_scat_dispersion_imag
_atom_type_scat_source
C C 0.0033 0.0016 'International Tables Vol C Tables 4.2.6.8 and 6.1.1.4'
H H 0.0000 0.0000 'International Tables Vol C Tables 4.2.6.8 and 6.1.1.4'
Cl Cl 0.1484 0.1585 'International Tables Vol C Tables 4.2.6.8 and 6.1.1.4'
N N 0.0061 0.0033 'International Tables Vol C Tables 4.2.6.8 and 6.1.1.4'
O O 0.0106 0.0060 'International Tables Vol C Tables 4.2.6.8 and 6.1.1.4'

loop_
_geom_angle_atom_site_label_1
_geom_angle_atom_site_label_2
_geom_angle_atom_site_label_3
_geom_angle
_geom_angle_publ_flag
C16 N11 C12 116.5(5) no
N11 C12 C13 123.5(5) no
N11 C12 H12 118.3 no
C13 C12 H12 118.3 no
C14 C13 C12 118.7(5) no
C14 C13 H13 120.6 no
C12 C13 H13 120.6 no
C13 C14 C15 118.2(5) no
C13 C14 C17 124.2(5) no
C15 C14 C17 117.6(5) no
C16 C15 C14 119.0(5) no
C16 C15 H15 120.5 no
C14 C15 H15 120.5 no
N11 C16 C15 124.2(5) no
N11 C16 H16 117.9 no
C15 C16 H16 117.9 no
O1 C17 N17 121.4(5) no
O1 C17 C14 122.0(5) no
N17 C17 C14 116.6(5) no
C17 N17 N27 116.7(4) no
C17 N17 H17 130.4 no
N27 N17 H17 112.9 no
C27 N27 N17 120.2(4) no
C27 N27 H27 114.1 no
N17 N27 H27 124.5 no
O2 C27 N27 122.7(5) no
O2 C27 C21 121.9(5) no
N27 C27 C21 115.0(5) no
C26 C21 C22 116.7(5) no
C26 C21 C27 114.4(5) no
C22 C21 C27 128.9(5) no
C21 C22 C23 123.6(5) no
C21 C22 N22 120.0(5) no
C23 C22 N22 116.4(5) no
O22 N22 O21 123.8(5) no
O22 N22 C22 118.3(5) no
O21 N22 C22 117.9(5) no
C24 C23 C22 118.0(5) no
C24 C23 H23 121.0 no
C22 C23 H23 121.0 no
C25 C24 C23 120.0(5) no
C25 C24 H24 120.0 no
C23 C24 H24 120.0 no
C24 C25 C26 120.8(5) no
C24 C25 Cl25 119.8(4) no
C26 C25 Cl25 119.3(4) no
C21 C26 C25 120.8(5) no
C21 C26 H26 119.6 no
C25 C26 H26 119.6 no
C36 N31 C32 117.0(5) no
N31 C32 C33 122.9(5) no
N31 C32 H32 118.5 no
C33 C32 H32 118.5 no
C34 C33 C32 119.1(5) no
C34 C33 H33 120.5 no
C32 C33 H33 120.5 no
C33 C34 C35 118.0(5) no
C33 C34 C37 124.1(5) no
C35 C34 C37 117.9(5) no
C34 C35 C36 119.4(5) no
C34 C35 H35 120.3 no
C36 C35 H35 120.3 no
N31 C36 C35 123.6(5) no
N31 C36 H36 118.2 no
C35 C36 H36 118.2 no
O3 C37 N37 123.0(5) no
O3 C37 C34 120.7(5) no
N37 C37 C34 116.3(5) no
C37 N37 N47 117.1(4) no
C37 N37 H37 122.2 no
N47 N37 H37 120.8 no
C47 N47 N37 119.1(4) no
C47 N47 H47 120.7 no
N37 N47 H47 120.2 no
O4 C47 N47 123.6(5) no
O4 C47 C41 122.1(5) no
N47 C47 C41 114.3(5) no
C46 C41 C42 118.3(5) no
C46 C41 C47 119.0(5) no
C42 C41 C47 122.6(5) no
C43 C42 C41 122.5(5) no
C43 C42 N42 117.4(5) no
C41 C42 N42 120.0(5) no
O41 N42 O42 124.1(5) no
O41 N42 C42 118.4(5) no
O42 N42 C42 117.5(5) no
C42 C43 C44 118.4(5) no
C42 C43 H43 120.8 no
C44 C43 H43 120.8 no
C45 C44 C43 119.3(5) no
C45 C44 H44 120.3 no
C43 C44 H44 120.3 no
C44 C45 C46 122.2(5) no
C44 C45 Cl45 120.2(5) no
C46 C45 Cl45 117.6(5) no
C41 C46 C45 119.3(5) no
C41 C46 H46 120.4 no
C45 C46 H46 120.4 no

loop_
_geom_bond_atom_site_label_1
_geom_bond_atom_site_label_2
_geom_bond_distance
_geom_bond_publ_flag
N11 C16 1.331(6) no
N11 C12 1.336(6) no
C12 C13 1.388(7) no
C12 H12 0.95 no
C13 C14 1.377(7) no
C13 H13 0.95 no
C14 C15 1.380(7) no
C14 C17 1.498(7) no
C15 C16 1.369(7) no
C15 H15 0.95 no
C16 H16 0.95 no
C17 O1 1.224(6) no
C17 N17 1.347(6) no
N17 N27 1.385(5) no
N17 H17 0.88 no
N27 C27 1.347(6) no
N27 H27 0.88 no
C27 O2 1.232(6) no
C27 C21 1.486(7) no
C21 C26 1.382(7) no
C21 C22 1.384(7) no
C22 C23 1.385(7) no
C22 N22 1.477(6) no
N22 O22 1.228(6) no
N22 O21 1.229(5) no
C23 C24 1.381(7) no
C23 H23 0.95 no
C24 C25 1.373(7) no
C24 H24 0.95 no
C25 C26 1.387(7) no
C25 Cl25 1.725(5) no
C26 H26 0.95 no
N31 C36 1.325(6) no
N31 C32 1.329(6) no
C32 C33 1.400(7) no
C32 H32 0.95 no
C33 C34 1.366(7) no
C33 H33 0.95 no
C34 C35 1.376(7) no
C34 C37 1.520(7) no
C35 C36 1.377(7) no
C35 H35 0.95 no
C36 H36 0.95 no
C37 O3 1.212(6) no
C37 N37 1.343(6) no
N37 N47 1.389(5) no
N37 H37 0.88 no
N47 C47 1.338(6) no
N47 H47 0.88 no
C47 O4 1.227(6) no
C47 C41 1.500(7) no
C41 C46 1.374(7) no
C41 C42 1.393(7) no
C42 C43 1.386(7) no
C42 N42 1.458(7) no
N42 O41 1.230(5) no
N42 O42 1.241(6) no
C43 C44 1.391(8) no
C43 H43 0.95 no
C44 C45 1.365(7) no
C44 H44 0.95 no
C45 C46 1.397(7) no
C45 Cl45 1.738(5) no
C46 H46 0.95 no

loop_
_geom_hbond_atom_site_label_D
_geom_hbond_atom_site_label_H
_geom_hbond_atom_site_label_A
_geom_hbond_site_symmetry_A
_geom_hbond_distance_DH
_geom_hbond_distance_HA
_geom_hbond_distance_DA
_geom_hbond_angle_DHA
_geom_hbond_publ_flag
N17 H17 N31 . 0.88 2.22 3.039(6) 156 y
C13 H13 N31 . 0.95 2.56 3.448(7) 156 y
N27 H27 O2 1_554 0.88 1.86 2.737(6) 171 y
N47 H47 O4 1_556 0.88 1.93 2.777(6) 160 y
N37 H37 N11 15_545 0.88 2.07 2.908(6) 159 y
C33 H33 N11 15_545 0.95 2.55 3.476(7) 165 y
C44 H44 O1 12_456 0.95 2.30 3.164(7) 151 y

loop_
_geom_torsion_atom_site_label_1
_geom_torsion_atom_site_label_2
_geom_torsion_atom_site_label_3
_geom_torsion_atom_site_label_4
_geom_torsion
_geom_torsion_publ_flag
C16 N11 C12 C13 0.4(8) no
N11 C12 C13 C14 -0.9(8) no
C12 C13 C14 C15 2.0(7) no
C12 C13 C14 C17 -179.9(5) y
C13 C14 C15 C16 -2.7(7) no
C17 C14 C15 C16 179.1(5) no
C12 N11 C16 C15 -1.1(8) no
C14 C15 C16 N11 2.3(8) no
C13 C14 C17 O1 -152.5(5) no
C15 C14 C17 O1 25.6(7) no
C13 C14 C17 N17 27.6(7) y
C15 C14 C17 N17 -154.3(5) no
O1 C17 N17 N27 -3.4(7) no
C14 C17 N17 N27 176.5(4) y
C17 N17 N27 C27 -149.8(5) y
N17 N27 C27 O2 -3.2(8) no
N17 N27 C27 C21 169.8(4) y
O2 C27 C21 C26 66.3(7) no
N27 C27 C21 C26 -106.8(5) no
O2 C27 C21 C22 -113.8(6) no
N27 C27 C21 C22 73.2(7) y
C26 C21 C22 C23 2.9(8) no
C27 C21 C22 C23 -177.1(5) no
C26 C21 C22 N22 -175.9(4) no
C27 C21 C22 N22 4.1(8) no
C21 C22 N22 O22 -166.1(5) no
C23 C22 N22 O22 15.0(7) no
C21 C22 N22 O21 14.6(7) y
C23 C22 N22 O21 -164.3(5) no
C21 C22 C23 C24 -1.9(8) no
N22 C22 C23 C24 176.9(5) no
C22 C23 C24 C25 -0.4(8) no
C23 C24 C25 C26 1.5(8) no
C23 C24 C25 Cl25 179.6(4) no
C22 C21 C26 C25 -1.6(7) no
C27 C21 C26 C25 178.3(5) no
C24 C25 C26 C21 -0.5(8) no
Cl25 C25 C26 C21 -178.6(4) no
C36 N31 C32 C33 0.6(8) no
N31 C32 C33 C34 -0.5(8) no
C32 C33 C34 C35 1.6(8) no
C32 C33 C34 C37 -179.6(5) y
C33 C34 C35 C36 -2.9(8) no
C37 C34 C35 C36 178.3(5) no
C32 N31 C36 C35 -2.0(8) no
C34 C35 C36 N31 3.2(8) no
C33 C34 C37 O3 -178.0(5) no
C35 C34 C37 O3 0.8(8) no
C33 C34 C37 N37 2.7(8) y
C35 C34 C37 N37 -178.5(5) no
O3 C37 N37 N47 -3.0(7) no
C34 C37 N37 N47 176.3(4) y
C37 N37 N47 C47 -128.3(5) y
N37 N47 C47 O4 0.8(8) no
N37 N47 C47 C41 -179.6(4) y
O4 C47 C41 C46 117.0(6) no
N47 C47 C41 C46 -62.6(6) no
O4 C47 C41 C42 -59.7(8) no
N47 C47 C41 C42 120.7(5) y
C46 C41 C42 C43 0.1(8) no
C47 C41 C42 C43 176.8(5) no
C46 C41 C42 N42 177.4(5) no
C47 C41 C42 N42 -5.9(8) no
C43 C42 N42 O41 145.2(5) no
C41 C42 N42 O41 -32.2(7) y
C43 C42 N42 O42 -34.2(7) no
C41 C42 N42 O42 148.4(5) no
C41 C42 C43 C44 -0.1(8) no
N42 C42 C43 C44 -177.4(5) no
C42 C43 C44 C45 0.6(8) no
C43 C44 C45 C46 -1.2(8) no
C43 C44 C45 Cl45 178.2(4) no
C42 C41 C46 C45 -0.6(7) no
C47 C41 C46 C45 -177.5(5) no
C44 C45 C46 C41 1.2(8) no
Cl45 C45 C46 C41 -178.2(4) no

loop_
_cod_related_entry_id
_cod_related_entry_database
_cod_related_entry_code
1 ChemSpider 20560190
